data_7128056
loop_
_publ_author_name
'Yao, Tuanli'
'Wang, Bo'
'Ren, Beige'
'Qin, Xiangyang'
'Li, Tao'

_publ_section_title
;
 Palladium-catalyzed Ugi-type reaction of 2-iodoanilines with isocyanides
 and carboxylic acids affording <i>N</i>-acyl anthranilamides.
;
_journal_issue 35
_journal_name_full 'Chemical communications (Cambridge, England)'
_journal_page_first 4247
_journal_page_last 4250
_journal_paper_doi 10.1039/d1cc01226f
_journal_volume 57
_journal_year 2021
_chemical_formula_sum 'C20 H22 N2 O2'
_chemical_formula_weight 322.39
_chemical_name_systematic N-(2,6-dimethylphenyl)-2-pivalamidobenzamide
_space_group_crystal_system monoclinic
_space_group_IT_number 14
_space_group_name_Hall '-P 2yn'
_space_group_name_H-M_alt 'P 1 21/n 1'
_atom_sites_solution_hydrogens geom
_audit_creation_method SHELXL-2014/7
_audit_update_record
;
2020-10-24 deposited with the CCDC.	2021-03-22 downloaded from the CCDC.
;
_cell_angle_alpha 90
_cell_angle_beta 102.281(10)
_cell_angle_gamma 90
_cell_formula_units_Z 4
_cell_length_a 13.135(2)
_cell_length_b 10.7195(17)
_cell_length_c 13.166(2)
_cell_measurement_reflns_used 2749
_cell_measurement_temperature 302(2)
_cell_measurement_theta_max 23.24
_cell_measurement_theta_min 2.48
_cell_volume 1811.4(5)
_computing_structure_refinement 'SHELXL-2014/7 (Sheldrick, 2014)'
_diffrn_ambient_temperature 302(2)
_diffrn_measured_fraction_theta_full 0.994
_diffrn_measured_fraction_theta_max 0.985
_diffrn_measurement_device_type 'Bruker APEX-II CCD'
_diffrn_measurement_method '\f and \w scans'
_diffrn_radiation_type MoK\a
_diffrn_radiation_wavelength 0.71073
_diffrn_reflns_av_R_equivalents 0.1124
_diffrn_reflns_av_unetI/netI 0.0973
_diffrn_reflns_Laue_measured_fraction_full 0.994
_diffrn_reflns_Laue_measured_fraction_max 0.985
_diffrn_reflns_limit_h_max 16
_diffrn_reflns_limit_h_min -17
_diffrn_reflns_limit_k_max 13
_diffrn_reflns_limit_k_min -11
_diffrn_reflns_limit_l_max 17
_diffrn_reflns_limit_l_min -17
_diffrn_reflns_number 17156
_diffrn_reflns_point_group_measured_fraction_full 0.994
_diffrn_reflns_point_group_measured_fraction_max 0.985
_diffrn_reflns_theta_full 25.242
_diffrn_reflns_theta_max 27.607
_diffrn_reflns_theta_min 2.476
_exptl_absorpt_coefficient_mu 0.077
_exptl_absorpt_correction_type none
_exptl_crystal_colour colourless
_exptl_crystal_density_diffrn 1.182
_exptl_crystal_description block
_exptl_crystal_F_000 688
_exptl_crystal_size_max 0.150
_exptl_crystal_size_mid 0.140
_exptl_crystal_size_min 0.130
_refine_diff_density_max 0.450
_refine_diff_density_min -0.223
_refine_diff_density_rms 0.049
_refine_ls_extinction_coef 0.0091(19)
_refine_ls_extinction_expression Fc^*^=kFc[1+0.001xFc^2^\l^3^/sin(2\q)]^-1/4^
_refine_ls_extinction_method 'SHELXL-2014/7 (Sheldrick 2014'
_refine_ls_goodness_of_fit_ref 1.014
_refine_ls_hydrogen_treatment constr
_refine_ls_matrix_type full
_refine_ls_number_parameters 223
_refine_ls_number_reflns 4138
_refine_ls_number_restraints 0
_refine_ls_restrained_S_all 1.014
_refine_ls_R_factor_all 0.1789
_refine_ls_R_factor_gt 0.0621
_refine_ls_shift/su_max 0.000
_refine_ls_shift/su_mean 0.000
_refine_ls_structure_factor_coef Fsqd
_refine_ls_weighting_details 'w=1/[\s^2^(Fo^2^)+(0.0850P)^2^] where P=(Fo^2^+2Fc^2^)/3'
_refine_ls_weighting_scheme calc
_refine_ls_wR_factor_gt 0.1478
_refine_ls_wR_factor_ref 0.1964
_reflns_Friedel_coverage 0.000
_reflns_number_gt 1734
_reflns_number_total 4138
_reflns_threshold_expression 'I > 2\s(I)'
_cod_data_source_file d1cc01226f2.cif
_cod_data_source_block SUST_1495_0ma
_cod_depositor_comments 'Adding full bibliography for 7128056.cif.'
_cod_original_sg_symbol_H-M 'P 21/n'
_cod_database_code 7128056
_shelx_shelxl_version_number 2014/7
_shelx_space_group_comment
;
The symmetry employed for this shelxl refinement is uniquely defined
by the following loop, which should always be used as a source of
symmetry information in preference to the above space-group names.
They are only intended as comments.
;
_shelx_estimated_absorpt_t_min 0.989
_shelx_estimated_absorpt_t_max 0.990

loop_
_space_group_symop_operation_xyz
'x, y, z'
'-x+1/2, y+1/2, -z+1/2'
'-x, -y, -z'
'x-1/2, -y-1/2, z-1/2'

loop_
_atom_site_label
_atom_site_type_symbol
_atom_site_fract_x
_atom_site_fract_y
_atom_site_fract_z
_atom_site_U_iso_or_equiv
_atom_site_adp_type
_atom_site_occupancy
_atom_site_site_symmetry_order
_atom_site_calc_flag
_atom_site_refinement_flags_posn
_atom_site_refinement_flags_adp
_atom_site_refinement_flags_occupancy
_atom_site_disorder_assembly
_atom_site_disorder_group
C1 C 0.1569(2) 0.6654(3) 0.3682(2) 0.0526(8) Uani 1 1 d . . . . .
C2 C 0.1254(2) 0.6832(3) 0.2624(3) 0.0717(10) Uani 1 1 d . . . . .
H2 H 0.0954 0.6176 0.2203 0.086 Uiso 1 1 calc R U . . .
C3 C 0.1378(3) 0.7968(4) 0.2184(3) 0.0754(10) Uani 1 1 d . . . . .
H3 H 0.1161 0.8071 0.1470 0.090 Uiso 1 1 calc R U . . .
C4 C 0.2146(2) 0.8805(3) 0.3851(2) 0.0527(8) Uani 1 1 d . . . . .
C5 C 0.2019(2) 0.7653(2) 0.4283(2) 0.0429(7) Uani 1 1 d . . . . .
C6 C 0.1404(3) 0.5422(3) 0.4152(3) 0.0811(10) Uani 1 1 d . . . . .
H6A H 0.2065 0.5022 0.4396 0.122 Uiso 1 1 calc R U . . .
H6B H 0.0974 0.4905 0.3637 0.122 Uiso 1 1 calc R U . . .
H6C H 0.1068 0.5546 0.4723 0.122 Uiso 1 1 calc R U . . .
C7 C 0.2630(3) 0.9871(3) 0.4514(3) 0.0834(11) Uani 1 1 d . . . . .
H7A H 0.2214 1.0069 0.5010 0.125 Uiso 1 1 calc R U . . .
H7B H 0.2667 1.0585 0.4083 0.125 Uiso 1 1 calc R U . . .
H7C H 0.3319 0.9643 0.4873 0.125 Uiso 1 1 calc R U . . .
C8 C 0.3191(2) 0.6909(2) 0.5865(2) 0.0421(7) Uani 1 1 d . . . . .
C9 C 0.34913(19) 0.7059(2) 0.7018(2) 0.0409(6) Uani 1 1 d . . . . .
C10 C 0.3347(2) 0.8192(2) 0.7470(2) 0.0504(7) Uani 1 1 d . . . . .
H10 H 0.3042 0.8846 0.7049 0.061 Uiso 1 1 calc R U . . .
C11 C 0.3640(2) 0.8375(3) 0.8514(2) 0.0616(8) Uani 1 1 d . . . . .
H11 H 0.3533 0.9144 0.8801 0.074 Uiso 1 1 calc R U . . .
C12 C 0.4097(2) 0.7413(3) 0.9144(2) 0.0619(9) Uani 1 1 d . . . . .
H12 H 0.4303 0.7536 0.9857 0.074 Uiso 1 1 calc R U . . .
C13 C 0.4251(2) 0.6277(3) 0.8724(2) 0.0527(7) Uani 1 1 d . . . . .
H13 H 0.4551 0.5631 0.9158 0.063 Uiso 1 1 calc R U . . .
C14 C 0.39625(19) 0.6077(2) 0.7658(2) 0.0419(7) Uani 1 1 d . . . . .
C15 C 0.42630(19) 0.3794(2) 0.7626(2) 0.0442(7) Uani 1 1 d . . . . .
C16 C 0.4542(2) 0.2744(2) 0.6958(2) 0.0495(7) Uani 1 1 d . . . . .
C17 C 0.4057(2) 0.1534(3) 0.7238(3) 0.0700(9) Uani 1 1 d . . . . .
H17A H 0.4282 0.1380 0.7970 0.105 Uiso 1 1 calc R U . . .
H17B H 0.4273 0.0856 0.6856 0.105 Uiso 1 1 calc R U . . .
H17C H 0.3312 0.1603 0.7064 0.105 Uiso 1 1 calc R U . . .
C18 C 0.5731(2) 0.2622(3) 0.7229(3) 0.0828(11) Uani 1 1 d . . . . .
H18A H 0.6039 0.3347 0.6988 0.124 Uiso 1 1 calc R U . . .
H18B H 0.5935 0.1892 0.6900 0.124 Uiso 1 1 calc R U . . .
H18C H 0.5965 0.2551 0.7969 0.124 Uiso 1 1 calc R U . . .
C19 C 0.4166(3) 0.2974(3) 0.5795(2) 0.0807(11) Uani 1 1 d . . . . .
H19A H 0.3425 0.3099 0.5639 0.121 Uiso 1 1 calc R U . . .
H19B H 0.4334 0.2266 0.5416 0.121 Uiso 1 1 calc R U . . .
H19C H 0.4503 0.3703 0.5598 0.121 Uiso 1 1 calc R U . . .
C00G C 0.1811(3) 0.8937(3) 0.2776(3) 0.0672(9) Uani 1 1 d . . . . .
H00G H 0.1888 0.9701 0.2465 0.081 Uiso 1 1 calc R U . . .
N1 N 0.23274(16) 0.75314(18) 0.53950(16) 0.0446(6) Uani 1 1 d . . . . .
N2 N 0.41451(16) 0.49433(18) 0.71793(16) 0.0444(6) Uani 1 1 d . . . . .
O1 O 0.37149(15) 0.62714(18) 0.53836(14) 0.0589(6) Uani 1 1 d . . . . .
O2 O 0.41890(16) 0.36114(17) 0.85297(15) 0.0599(6) Uani 1 1 d . . . . .

loop_
_atom_site_aniso_label
_atom_site_aniso_U_11
_atom_site_aniso_U_22
_atom_site_aniso_U_33
_atom_site_aniso_U_23
_atom_site_aniso_U_13
_atom_site_aniso_U_12
C1 0.0514(18) 0.0608(19) 0.0442(19) -0.0028(15) 0.0067(14) 0.0063(14)
C2 0.063(2) 0.096(3) 0.052(2) -0.011(2) 0.0028(17) 0.0090(19)
C3 0.066(2) 0.119(3) 0.038(2) 0.012(2) 0.0055(16) 0.026(2)
C4 0.0510(17) 0.0556(19) 0.055(2) 0.0094(16) 0.0187(15) 0.0139(14)
C5 0.0405(15) 0.0523(17) 0.0361(17) 0.0025(13) 0.0088(12) 0.0110(12)
C6 0.094(3) 0.060(2) 0.083(3) -0.0026(19) 0.005(2) -0.0117(18)
C7 0.111(3) 0.057(2) 0.085(3) 0.0037(19) 0.026(2) -0.008(2)
C8 0.0447(16) 0.0449(16) 0.0381(17) 0.0064(13) 0.0120(13) 0.0007(13)
C9 0.0401(15) 0.0455(16) 0.0383(17) 0.0042(13) 0.0109(12) -0.0032(12)
C10 0.0537(17) 0.0476(17) 0.048(2) -0.0002(14) 0.0061(14) -0.0008(13)
C11 0.071(2) 0.057(2) 0.055(2) -0.0114(17) 0.0074(16) -0.0086(16)
C12 0.070(2) 0.073(2) 0.0379(19) -0.0111(17) 0.0016(16) -0.0103(17)
C13 0.0540(17) 0.0633(19) 0.0375(18) 0.0027(15) 0.0028(13) -0.0024(14)
C14 0.0404(15) 0.0507(17) 0.0352(17) 0.0029(13) 0.0093(12) -0.0037(12)
C15 0.0341(14) 0.0552(18) 0.0423(18) 0.0122(14) 0.0062(12) -0.0018(12)
C16 0.0491(17) 0.0463(16) 0.054(2) 0.0066(14) 0.0136(14) 0.0020(13)
C17 0.073(2) 0.055(2) 0.086(3) 0.0045(17) 0.0266(19) -0.0031(16)
C18 0.050(2) 0.083(2) 0.120(3) -0.007(2) 0.028(2) 0.0015(17)
C19 0.127(3) 0.062(2) 0.054(2) -0.0056(17) 0.022(2) 0.014(2)
C00G 0.065(2) 0.084(2) 0.055(2) 0.0274(19) 0.0179(17) 0.0245(18)
N1 0.0461(13) 0.0526(14) 0.0336(14) 0.0058(10) 0.0052(10) 0.0084(11)
N2 0.0470(13) 0.0414(13) 0.0448(14) 0.0073(11) 0.0099(10) 0.0066(10)
O1 0.0637(13) 0.0762(14) 0.0396(12) 0.0084(10) 0.0178(10) 0.0250(11)
O2 0.0730(14) 0.0640(13) 0.0434(13) 0.0120(10) 0.0140(10) -0.0073(10)

loop_
_atom_type_symbol
_atom_type_description
_atom_type_scat_dispersion_real
_atom_type_scat_dispersion_imag
_atom_type_scat_source
C C 0.0033 0.0016 'International Tables Vol C Tables 4.2.6.8 and 6.1.1.4'
H H 0.0000 0.0000 'International Tables Vol C Tables 4.2.6.8 and 6.1.1.4'
N N 0.0061 0.0033 'International Tables Vol C Tables 4.2.6.8 and 6.1.1.4'
O O 0.0106 0.0060 'International Tables Vol C Tables 4.2.6.8 and 6.1.1.4'

loop_
_geom_angle_atom_site_label_1
_geom_angle_atom_site_label_2
_geom_angle_atom_site_label_3
_geom_angle
_geom_angle_site_symmetry_1
_geom_angle_site_symmetry_3
_geom_angle_publ_flag
C2 C1 C5 118.0(3) . . ?
C2 C1 C6 120.1(3) . . ?
C5 C1 C6 121.9(3) . . ?
C3 C2 C1 120.8(3) . . ?
C3 C2 H2 119.6 . . ?
C1 C2 H2 119.6 . . ?
C00G C3 C2 120.9(3) . . ?
C00G C3 H3 119.6 . . ?
C2 C3 H3 119.6 . . ?
C5 C4 C00G 117.9(3) . . ?
C5 C4 C7 121.0(3) . . ?
C00G C4 C7 121.1(3) . . ?
C4 C5 C1 121.9(3) . . ?
C4 C5 N1 117.8(3) . . ?
C1 C5 N1 120.3(2) . . ?
C1 C6 H6A 109.5 . . ?
C1 C6 H6B 109.5 . . ?
H6A C6 H6B 109.5 . . ?
C1 C6 H6C 109.5 . . ?
H6A C6 H6C 109.5 . . ?
H6B C6 H6C 109.5 . . ?
C4 C7 H7A 109.5 . . ?
C4 C7 H7B 109.5 . . ?
H7A C7 H7B 109.5 . . ?
C4 C7 H7C 109.5 . . ?
H7A C7 H7C 109.5 . . ?
H7B C7 H7C 109.5 . . ?
O1 C8 N1 123.0(2) . . ?
O1 C8 C9 121.7(2) . . ?
N1 C8 C9 115.3(2) . . ?
C10 C9 C14 118.8(3) . . ?
C10 C9 C8 120.1(2) . . ?
C14 C9 C8 121.1(2) . . ?
C11 C10 C9 121.8(3) . . ?
C11 C10 H10 119.1 . . ?
C9 C10 H10 119.1 . . ?
C10 C11 C12 119.5(3) . . ?
C10 C11 H11 120.2 . . ?
C12 C11 H11 120.2 . . ?
C13 C12 C11 120.4(3) . . ?
C13 C12 H12 119.8 . . ?
C11 C12 H12 119.8 . . ?
C12 C13 C14 120.8(3) . . ?
C12 C13 H13 119.6 . . ?
C14 C13 H13 119.6 . . ?
C13 C14 C9 118.7(2) . . ?
C13 C14 N2 123.2(2) . . ?
C9 C14 N2 118.1(2) . . ?
O2 C15 N2 122.5(3) . . ?
O2 C15 C16 121.4(2) . . ?
N2 C15 C16 116.1(2) . . ?
C15 C16 C17 109.0(2) . . ?
C15 C16 C19 113.3(2) . . ?
C17 C16 C19 108.5(2) . . ?
C15 C16 C18 106.7(2) . . ?
C17 C16 C18 109.2(2) . . ?
C19 C16 C18 110.1(2) . . ?
C16 C17 H17A 109.5 . . ?
C16 C17 H17B 109.5 . . ?
H17A C17 H17B 109.5 . . ?
C16 C17 H17C 109.5 . . ?
H17A C17 H17C 109.5 . . ?
H17B C17 H17C 109.5 . . ?
C16 C18 H18A 109.5 . . ?
C16 C18 H18B 109.5 . . ?
H18A C18 H18B 109.5 . . ?
C16 C18 H18C 109.5 . . ?
H18A C18 H18C 109.5 . . ?
H18B C18 H18C 109.5 . . ?
C16 C19 H19A 109.5 . . ?
C16 C19 H19B 109.5 . . ?
H19A C19 H19B 109.5 . . ?
C16 C19 H19C 109.5 . . ?
H19A C19 H19C 109.5 . . ?
H19B C19 H19C 109.5 . . ?
C3 C00G C4 120.6(3) . . ?
C3 C00G H00G 119.7 . . ?
C4 C00G H00G 119.7 . . ?
C8 N1 C5 122.6(2) . . ?
C15 N2 C14 127.0(2) . . ?

loop_
_geom_bond_atom_site_label_1
_geom_bond_atom_site_label_2
_geom_bond_distance
_geom_bond_site_symmetry_2
_geom_bond_publ_flag
C1 C2 1.380(4) . ?
C1 C5 1.387(4) . ?
C1 C6 1.494(4) . ?
C2 C3 1.372(4) . ?
C2 H2 0.9300 . ?
C3 C00G 1.350(4) . ?
C3 H3 0.9300 . ?
C4 C5 1.384(4) . ?
C4 C00G 1.397(4) . ?
C4 C7 1.495(4) . ?
C5 N1 1.440(3) . ?
C6 H6A 0.9600 . ?
C6 H6B 0.9600 . ?
C6 H6C 0.9600 . ?
C7 H7A 0.9600 . ?
C7 H7B 0.9600 . ?
C7 H7C 0.9600 . ?
C8 O1 1.236(3) . ?
C8 N1 1.348(3) . ?
C8 C9 1.494(3) . ?
C9 C10 1.383(3) . ?
C9 C14 1.407(3) . ?
C10 C11 1.361(4) . ?
C10 H10 0.9300 . ?
C11 C12 1.378(4) . ?
C11 H11 0.9300 . ?
C12 C13 1.370(4) . ?
C12 H12 0.9300 . ?
C13 C14 1.391(3) . ?
C13 H13 0.9300 . ?
C14 N2 1.413(3) . ?
C15 O2 1.230(3) . ?
C15 N2 1.360(3) . ?
C15 C16 1.520(4) . ?
C16 C17 1.525(4) . ?
C16 C19 1.526(4) . ?
C16 C18 1.533(4) . ?
C17 H17A 0.9600 . ?
C17 H17B 0.9600 . ?
C17 H17C 0.9600 . ?
C18 H18A 0.9600 . ?
C18 H18B 0.9600 . ?
C18 H18C 0.9600 . ?
C19 H19A 0.9600 . ?
C19 H19B 0.9600 . ?
C19 H19C 0.9600 . ?
C00G H00G 0.9300 . ?
